data_7028131
loop_
_publ_author_name
'Chan, Pui-Ming'
'Yu, Wing-Yiu'
'Che, Chi-Ming'
'Cheung, Kung-Kai'

_publ_contact_author
;
    ENTER NAME
 ENTER ADDRESS
;
_publ_section_title
;
 Nitrido-ruthenium(VI) and -osmium(VI) complexes containing chelating
 multianionic (N, O) ligands. Synthesis, crystal structures and reactions
 with triphenylphosphine
;
_journal_issue 19
_journal_name_full 'Journal of the Chemical Society, Dalton Transactions'
_journal_page_first 3183
_journal_paper_doi 10.1039/a804204g
_journal_year 1998
_chemical_formula_sum 'C37 H47 Cl5 N4 O4 Ru'
_chemical_formula_weight 890.14
_space_group_IT_number 2
_symmetry_cell_setting triclinic
_symmetry_Int_Tables_number 2
_symmetry_space_group_name_Hall '-P 1'
_symmetry_space_group_name_H-M 'P -1'
_audit_creation_date 'Mon Jun  8 17:59:09 1998'
_audit_creation_method 'from TEXRAY.INF file'
_cell_angle_alpha 75.65(2)
_cell_angle_beta 84.14(2)
_cell_angle_gamma 86.46(2)
_cell_formula_units_Z 2
_cell_length_a 12.074(2)
_cell_length_b 13.118(2)
_cell_length_c 13.648(2)
_cell_measurement_reflns_used 0
_cell_measurement_temperature 301.2
_cell_measurement_theta_max 0.0
_cell_measurement_theta_min 0.0
_cell_volume 2081.8(6)
_computing_cell_refinement 'MSC/AFC Diffractometer Control'
_computing_data_collection 'MSC/AFC Diffractometer Control'
_computing_data_reduction teXsan
_computing_publication_material teXsan
_computing_structure_refinement teXsan
_computing_structure_solution 'DIRDIF92 (PATTY)'
_diffrn_ambient_temperature 301.2
_diffrn_measurement_device unknown
_diffrn_measurement_method 'omega scans with profile analysis'
_diffrn_orient_matrix_UB_11 0.00000
_diffrn_orient_matrix_UB_12 0.00000
_diffrn_orient_matrix_UB_13 0.00000
_diffrn_orient_matrix_UB_21 0.00000
_diffrn_orient_matrix_UB_22 0.00000
_diffrn_orient_matrix_UB_23 0.00000
_diffrn_orient_matrix_UB_31 0.00000
_diffrn_orient_matrix_UB_32 0.00000
_diffrn_orient_matrix_UB_33 0.00000
_diffrn_radiation_monochromator graphite
_diffrn_radiation_source 'X-ray tube'
_diffrn_radiation_type MoKalpha
_diffrn_radiation_wavelength 0.7107
_diffrn_reflns_av_R_equivalents 0.00
_diffrn_reflns_limit_h_max 14
_diffrn_reflns_limit_h_min 0
_diffrn_reflns_limit_k_max 15
_diffrn_reflns_limit_k_min -15
_diffrn_reflns_limit_l_max 17
_diffrn_reflns_limit_l_min -17
_diffrn_reflns_number 5737
_diffrn_reflns_theta_max 27.27
_diffrn_standards_decay_% 0.00
_diffrn_standards_interval_count 0
_diffrn_standards_number 0
_exptl_absorpt_coefficient_mu 0.739
_exptl_absorpt_correction_type none
_exptl_crystal_colour orange
_exptl_crystal_density_diffrn 1.420
_exptl_crystal_density_meas 0.000
_exptl_crystal_description plate
_exptl_crystal_F_000 916.00
_exptl_crystal_size_max 0.400
_exptl_crystal_size_mid 0.100
_exptl_crystal_size_min 0.050
_refine_diff_density_max 0.42
_refine_diff_density_min -0.51
_refine_ls_extinction_coef 0.00000
_refine_ls_extinction_method none
_refine_ls_goodness_of_fit_obs 1.520
_refine_ls_hydrogen_treatment noref
_refine_ls_matrix_type full
_refine_ls_number_parameters 458
_refine_ls_number_reflns 3695
_refine_ls_number_restraints 0
_refine_ls_R_factor_obs 0.0557
_refine_ls_shift/esd_max 2.7230
_refine_ls_structure_factor_coef F
_refine_ls_weighting_scheme sigma
_refine_ls_wR_factor_obs 0.0760
_reflns_number_observed 3695
_reflns_number_total 5737
_reflns_observed_criterion 3.00
_cod_data_source_file g804204sup1.cif
_cod_data_source_block Complex_4a
_cod_original_sg_symbol_H-M P-1
_cod_original_formula_sum 'C37 H47 Cl5 N4 O4 Ru '
_cod_database_code 7028131

loop_
_symmetry_equiv_pos_as_xyz
'   +x,   +y,   +z'
'   -x,   -y,   -z'

loop_
_atom_site_aniso_label
_atom_site_aniso_U_11
_atom_site_aniso_U_22
_atom_site_aniso_U_33
_atom_site_aniso_U_12
_atom_site_aniso_U_13
_atom_site_aniso_U_23
Ru(1) 0.0537(4) 0.0514(4) 0.0520(4) 0.0025(3) -0.0028(3) -0.0148(3)
Cl(1) 0.153(2) 0.109(2) 0.058(1) -0.030(2) 0.012(1) -0.005(1)
Cl(2) 0.121(2) 0.124(2) 0.052(1) 0.009(2) -0.002(1) -0.030(1)
Cl(3) 0.134(3) 0.140(3) 0.164(3) -0.010(2) -0.028(2) -0.031(2)
Cl(4) 0.199(4) 0.200(4) 0.113(3) -0.069(3) 0.018(2) -0.007(2)
Cl(5) 0.280(5) 0.113(3) 0.235(5) 0.050(3) -0.156(4) -0.062(3)
O(1) 0.086(4) 0.050(3) 0.052(3) 0.001(3) -0.014(2) -0.014(2)
O(2) 0.090(4) 0.049(3) 0.056(3) -0.007(3) -0.003(3) -0.009(2)
O(3) 0.086(4) 0.080(4) 0.070(3) -0.033(3) 0.003(3) -0.015(3)
O(4) 0.107(4) 0.069(4) 0.074(4) 0.014(3) 0.009(3) -0.031(3)
N(1) 0.046(3) 0.077(4) 0.079(4) 0.008(3) 0.001(3) -0.028(4)
N(2) 0.051(3) 0.059(4) 0.047(3) 0.000(3) -0.003(3) -0.015(3)
N(3) 0.049(3) 0.045(4) 0.057(4) 0.001(3) 0.002(3) -0.010(3)
N(4) 0.060(4) 0.061(4) 0.081(4) 0.015(3) -0.008(3) -0.023(4)
C(1) 0.065(5) 0.059(5) 0.053(5) 0.007(4) -0.013(4) -0.018(4)
C(2) 0.091(6) 0.071(6) 0.058(5) -0.014(5) 0.001(4) -0.021(4)
C(3) 0.112(7) 0.076(6) 0.064(5) -0.010(5) -0.001(5) -0.031(5)
C(4) 0.112(7) 0.067(6) 0.076(6) -0.005(5) 0.002(5) -0.033(5)
C(5) 0.076(5) 0.055(5) 0.072(6) -0.001(4) -0.004(4) -0.020(4)
C(6) 0.057(4) 0.059(5) 0.054(5) 0.002(4) -0.003(4) -0.020(4)
C(7) 0.055(5) 0.058(5) 0.057(5) 0.003(4) -0.008(4) -0.013(4)
C(8) 0.046(4) 0.060(5) 0.054(5) 0.002(4) -0.006(3) -0.013(4)
C(9) 0.070(5) 0.072(5) 0.055(5) 0.000(4) -0.004(4) -0.013(4)
C(10) 0.073(5) 0.090(7) 0.051(5) -0.005(5) 0.006(4) -0.007(5)
C(11) 0.084(6) 0.076(6) 0.047(5) 0.015(5) -0.008(4) -0.019(4)
C(12) 0.069(5) 0.070(6) 0.065(5) 0.012(4) -0.012(4) -0.025(5)
C(13) 0.048(4) 0.071(5) 0.051(4) 0.012(4) -0.003(3) -0.020(4)
C(14) 0.055(4) 0.066(5) 0.053(5) 0.009(4) -0.014(4) -0.019(4)
C(15) 0.052(4) 0.061(5) 0.068(5) 0.006(4) -0.007(4) -0.025(4)
C(16) 0.064(5) 0.064(5) 0.083(6) -0.002(4) -0.004(4) -0.034(5)
C(17) 0.076(6) 0.065(6) 0.125(8) -0.009(5) -0.009(6) -0.038(6)
C(18) 0.088(6) 0.064(6) 0.091(7) -0.014(5) 0.010(5) -0.014(5)
C(19) 0.084(6) 0.063(6) 0.074(5) -0.016(5) 0.013(4) -0.015(4)
C(20) 0.061(5) 0.051(5) 0.079(6) 0.005(4) -0.006(4) -0.019(4)
C(21) 0.062(5) 0.059(5) 0.107(7) 0.005(4) -0.015(5) -0.013(5)
C(22) 0.103(7) 0.075(6) 0.085(7) 0.011(5) -0.008(5) -0.015(5)
C(23) 0.094(7) 0.107(8) 0.089(7) -0.003(6) -0.019(5) 0.006(6)
C(24) 0.15(1) 0.127(10) 0.094(8) -0.019(8) -0.029(7) 0.010(7)
C(25) 0.071(5) 0.053(5) 0.077(5) -0.003(4) -0.003(4) -0.011(4)
C(26) 0.105(7) 0.072(6) 0.136(9) -0.010(6) -0.023(6) -0.020(6)
C(27) 0.16(1) 0.10(1) 0.25(2) -0.046(9) -0.01(1) -0.06(1)
C(29) 0.069(6) 0.101(7) 0.107(7) 0.021(5) -0.008(5) -0.041(6)
C(30) 0.103(8) 0.18(1) 0.110(9) 0.053(8) -0.026(7) -0.069(8)
C(31) 0.094(9) 0.25(2) 0.17(1) 0.03(1) 0.024(8) -0.08(1)
C(32) 0.19(2) 0.20(2) 0.33(2) 0.01(1) 0.01(1) -0.17(2)
C(33) 0.053(5) 0.069(6) 0.097(6) 0.011(4) -0.012(4) -0.026(5)
C(34) 0.091(7) 0.078(7) 0.20(1) -0.012(6) -0.043(8) -0.021(8)
C(35) 0.094(8) 0.091(8) 0.17(1) -0.027(6) -0.016(8) -0.003(8)
C(37) 0.141(10) 0.090(8) 0.119(10) 0.002(7) -0.052(8) -0.011(7)

loop_
_atom_site_label
_atom_site_fract_x
_atom_site_fract_y
_atom_site_fract_z
_atom_site_U_iso_or_equiv
_atom_site_thermal_displace_type
Ru(1) 0.09997(5) 0.09627(5) 0.17277(4) 0.0523 Uij
Cl(1) 0.3164(2) 0.3797(2) -0.2915(2) 0.1097 Uij
Cl(2) 0.2665(2) 0.1599(2) -0.3324(2) 0.0984 Uij
Cl(3) 0.3409(3) -0.0009(3) 0.4838(3) 0.1457 Uij
Cl(4) 0.1294(4) -0.0662(4) 0.5800(3) 0.1757 Uij
Cl(5) 0.2559(4) -0.1924(3) 0.4616(4) 0.1989 Uij
O(1) 0.1470(4) 0.1239(4) 0.2967(3) 0.0619 Uij
O(2) 0.1036(4) -0.0444(4) 0.2641(3) 0.0655 Uij
O(3) 0.2830(5) 0.3684(4) 0.0658(4) 0.0785 Uij
O(4) 0.1969(5) -0.0984(4) -0.0210(4) 0.0827 Uij
N(1) -0.0288(4) 0.1339(5) 0.1645(5) 0.0670 Uij
N(2) 0.1874(4) 0.2159(4) 0.0884(4) 0.0520 Uij
N(3) 0.1478(4) 0.0378(4) 0.0530(4) 0.0512 Uij
N(4) 0.5977(5) 0.2730(5) 0.1510(5) 0.0666 Uij
C(1) 0.1565(6) 0.2226(6) 0.3070(5) 0.0580 Uij
C(2) 0.1356(7) 0.2378(7) 0.4063(6) 0.0723 Uij
C(3) 0.1440(8) 0.3344(7) 0.4234(6) 0.0818 Uij
C(4) 0.1716(8) 0.4217(7) 0.3427(7) 0.0832 Uij
C(5) 0.1931(6) 0.4055(6) 0.2478(6) 0.0672 Uij
C(6) 0.1880(6) 0.3075(6) 0.2259(5) 0.0559 Uij
C(7) 0.2227(6) 0.3013(6) 0.1199(6) 0.0570 Uij
C(8) 0.2131(5) 0.2111(6) -0.0154(5) 0.0540 Uij
C(9) 0.2522(6) 0.2917(6) -0.0967(6) 0.0662 Uij
C(10) 0.2679(7) 0.2753(7) -0.1937(6) 0.0740 Uij
C(11) 0.2442(7) 0.1813(7) -0.2123(5) 0.0689 Uij
C(12) 0.2061(6) 0.1009(6) -0.1331(6) 0.0666 Uij
C(13) 0.1894(5) 0.1145(6) -0.0336(5) 0.0567 Uij
C(14) 0.1505(6) -0.0673(6) 0.0514(5) 0.0572 Uij
C(15) 0.0962(6) -0.1439(6) 0.1377(6) 0.0588 Uij
C(16) 0.0684(6) -0.2397(7) 0.1196(6) 0.0681 Uij
C(17) 0.0244(7) -0.3197(7) 0.1967(8) 0.0856 Uij
C(18) 0.0064(7) -0.3053(7) 0.2936(7) 0.0826 Uij
C(19) 0.0312(7) -0.2147(7) 0.3146(6) 0.0749 Uij
C(20) 0.0767(6) -0.1319(6) 0.2370(6) 0.0635 Uij
C(21) 0.5616(6) 0.3342(6) 0.0482(7) 0.0770 Uij
C(22) 0.6206(8) 0.3043(7) -0.0440(7) 0.0893 Uij
C(23) 0.5792(8) 0.3687(8) -0.1408(8) 0.1010 Uij
C(24) 0.634(1) 0.3408(10) -0.2346(9) 0.1288 Uij
C(25) 0.5845(6) 0.1561(6) 0.1656(6) 0.0683 Uij
C(26) 0.4659(8) 0.1234(8) 0.1651(8) 0.1042 Uij
C(27) 0.469(1) -0.001(1) 0.193(1) 0.1636 Uij
C(28) 0.383(3) -0.043(2) 0.185(2) 0.18(1) Uij
C(28') 0.485(3) -0.030(3) 0.105(3) 0.16(1) Uij
C(29) 0.5239(7) 0.3140(8) 0.2312(8) 0.0907 Uij
C(30) 0.5438(9) 0.261(1) 0.3399(9) 0.1276 Uij
C(31) 0.463(1) 0.297(1) 0.422(1) 0.1668 Uij
C(32) 0.492(2) 0.389(1) 0.436(2) 0.2286 Uij
C(33) 0.7209(6) 0.2868(6) 0.1565(6) 0.0720 Uij
C(34) 0.7521(8) 0.3991(8) 0.1414(10) 0.1229 Uij
C(35) 0.8769(9) 0.4042(9) 0.162(1) 0.1239 Uij
C(36) 0.889(2) 0.376(2) 0.266(2) 0.120(7) Uij
C(36') 0.937(2) 0.430(2) 0.076(2) 0.131(9) Uij
C(37) 0.221(1) -0.0652(9) 0.4752(9) 0.1166 Uij
H(1) 0.1152 0.1801 0.4614 0.0865 Uij
H(2) 0.1309 0.3430 0.4907 0.0980 Uij
H(3) 0.1753 0.4896 0.3545 0.0994 Uij
H(4) 0.2126 0.4642 0.1936 0.0803 Uij
H(5) 0.2676 0.3578 -0.0857 0.0788 Uij
H(6) 0.1914 0.0353 -0.1457 0.0802 Uij
H(7) 0.0804 -0.2500 0.0527 0.0813 Uij
H(8) 0.0060 -0.3842 0.1836 0.1029 Uij
H(9) -0.0241 -0.3603 0.3470 0.0988 Uij
H(10) 0.0180 -0.2068 0.3823 0.0896 Uij
H(11) 0.4844 0.3246 0.0480 0.0918 Uij
H(12) 0.5736 0.4067 0.0417 0.0918 Uij
H(13) 0.6979 0.3145 -0.0453 0.1073 Uij
H(14) 0.6087 0.2323 -0.0390 0.1073 Uij
H(15) 0.5015 0.3594 -0.1383 0.1201 Uij
H(16) 0.5919 0.4407 -0.1455 0.1201 Uij
H(17) 0.6219 0.2693 -0.2315 0.1537 Uij
H(18) 0.6035 0.3847 -0.2926 0.1537 Uij
H(19) 0.7119 0.3509 -0.2390 0.1537 Uij
H(20) 0.6291 0.1343 0.1126 0.0815 Uij
H(21) 0.6105 0.1209 0.2292 0.0815 Uij
H(22) 0.4177 0.1492 0.2135 0.1238 Uij
H(23) 0.4406 0.1504 0.0993 0.1238 Uij
H(24) 0.5360 0.3869 0.2206 0.1082 Uij
H(25) 0.4486 0.3045 0.2224 0.1082 Uij
H(26) 0.5373 0.1874 0.3488 0.1540 Uij
H(27) 0.6181 0.2746 0.3496 0.1540 Uij
H(28) 0.3899 0.3011 0.4040 0.1956 Uij
H(29) 0.4689 0.2462 0.4856 0.1956 Uij
H(30) 0.5639 0.3893 0.4538 0.2515 Uij
H(31) 0.4853 0.4442 0.3717 0.2515 Uij
H(32) 0.4395 0.4125 0.4851 0.2515 Uij
H(33) 0.7407 0.2482 0.2213 0.0867 Uij
H(34) 0.7620 0.2589 0.1052 0.0867 Uij
H(35) 0.7411 0.4369 0.0740 0.1475 Uij
H(36) 0.7058 0.4304 0.1878 0.1475 Uij
H(37) 0.8441 0.4238 0.2966 0.1418 Uij
H(38) 0.8630 0.3067 0.2928 0.1418 Uij
H(39) 0.9638 0.3788 0.2765 0.1418 Uij
H(40) 1.0131 0.4332 0.0877 0.1520 Uij
H(41) 0.9309 0.3803 0.0370 0.1520 Uij
H(42) 0.9126 0.4981 0.0385 0.1520 Uij
H(43) 0.1838 -0.0288 0.4170 0.1462 Uij

loop_
_atom_type_symbol
_atom_type_oxidation_number
_atom_type_number_in_cell
_atom_type_scat_dispersion_real
_atom_type_scat_dispersion_imag
_atom_type_scat_source
Ru 0 2 -1.259 0.836 'International Tables'
Cl 0 10 0.148 0.159 'International Tables'
O 0 8 0.011 0.006 'International Tables'
N 0 8 0.006 0.003 'International Tables'
C 0 74 0.003 0.002 'International Tables'
H 0 94 0.000 0.000 'International Tables'

loop_
_geom_angle_atom_site_label_1
_geom_angle_atom_site_label_2
_geom_angle_atom_site_label_3
_geom_angle
_geom_angle_publ_flag
O(1) Ru(1) O(2) 77.7(2) yes
O(1) Ru(1) N(1) 108.3(3) yes
O(1) Ru(1) N(2) 90.5(2) yes
O(1) Ru(1) N(3) 144.9(2) yes
O(2) Ru(1) N(1) 107.3(3) yes
O(2) Ru(1) N(2) 146.9(2) yes
O(2) Ru(1) N(3) 91.3(2) yes
N(1) Ru(1) N(2) 105.8(3) yes
N(1) Ru(1) N(3) 106.8(3) yes
N(2) Ru(1) N(3) 80.8(2) yes
Ru(1) O(1) C(1) 122.1(4) yes
Ru(1) O(2) C(20) 123.1(5) yes
Ru(1) N(2) C(7) 126.8(5) yes
Ru(1) N(2) C(8) 114.0(4) yes
C(7) N(2) C(8) 119.1(6) yes
Ru(1) N(3) C(13) 113.5(4) yes
Ru(1) N(3) C(14) 126.0(5) yes
C(13) N(3) C(14) 120.4(6) yes
C(21) N(4) C(25) 110.8(6) yes
C(21) N(4) C(29) 106.6(6) yes
C(21) N(4) C(33) 110.3(6) yes
C(25) N(4) C(29) 110.6(6) yes
C(25) N(4) C(33) 106.0(6) yes
C(29) N(4) C(33) 112.6(6) yes
O(1) C(1) C(2) 116.6(6) yes
O(1) C(1) C(6) 123.5(6) yes
C(2) C(1) C(6) 119.8(7) yes
C(1) C(2) C(3) 120.4(7) yes
C(2) C(3) C(4) 120.8(7) yes
C(3) C(4) C(5) 118.1(7) yes
C(4) C(5) C(6) 123.6(7) yes
C(1) C(6) C(5) 117.2(7) yes
C(1) C(6) C(7) 125.8(7) yes
C(5) C(6) C(7) 117.0(7) yes
O(3) C(7) N(2) 123.4(7) yes
O(3) C(7) C(6) 119.0(7) yes
N(2) C(7) C(6) 117.6(7) yes
N(2) C(8) C(9) 127.3(7) yes
N(2) C(8) C(13) 113.5(6) yes
C(9) C(8) C(13) 119.1(7) yes
C(8) C(9) C(10) 119.9(8) yes
Cl(1) C(10) C(9) 117.4(7) yes
Cl(1) C(10) C(11) 121.3(6) yes
C(9) C(10) C(11) 121.4(7) yes
Cl(2) C(11) C(10) 121.4(6) yes
Cl(2) C(11) C(12) 119.1(7) yes
C(10) C(11) C(12) 119.5(7) yes
C(11) C(12) C(13) 120.7(7) yes
N(3) C(13) C(8) 115.3(6) yes
N(3) C(13) C(12) 125.3(7) yes
C(8) C(13) C(12) 119.3(7) yes
O(4) C(14) N(3) 121.5(7) yes
O(4) C(14) C(15) 119.0(7) yes
N(3) C(14) C(15) 119.5(7) yes
C(14) C(15) C(16) 116.9(7) yes
C(14) C(15) C(20) 125.4(7) yes
C(16) C(15) C(20) 117.6(7) yes
C(15) C(16) C(17) 121.6(8) yes
C(16) C(17) C(18) 119.3(8) yes
C(17) C(18) C(19) 121.3(8) yes
C(18) C(19) C(20) 120.4(8) yes
O(2) C(20) C(15) 122.8(7) yes
O(2) C(20) C(19) 117.4(7) yes
C(15) C(20) C(19) 119.8(7) yes
N(4) C(21) C(22) 116.5(7) yes
C(21) C(22) C(23) 112.3(8) yes
C(22) C(23) C(24) 114.3(9) yes
N(4) C(25) C(26) 115.2(7) yes
C(25) C(26) C(27) 106.9(9) yes
C(26) C(27) C(28) 116(2) yes
C(26) C(27) C(28') 106(2) yes
C(28) C(27) C(28') 74(2) yes
C(27) C(28) C(28') 56(1) yes
C(27) C(28') C(28) 49(1) yes
N(4) C(29) C(30) 115.2(8) yes
C(29) C(30) C(31) 115.2(10) yes
C(30) C(31) C(32) 111(1) yes
N(4) C(33) C(34) 114.3(7) yes
C(33) C(34) C(35) 110.5(8) yes
C(34) C(35) C(36) 110(1) yes
C(34) C(35) C(36') 109(1) yes
C(36) C(35) C(36') 139(1) yes
Cl(3) C(37) Cl(4) 109.5(7) yes
Cl(3) C(37) Cl(5) 110.0(7) yes
Cl(4) C(37) Cl(5) 111.8(7) yes

loop_
_geom_bond_atom_site_label_1
_geom_bond_atom_site_label_2
_geom_bond_distance
_geom_bond_publ_flag
Ru(1) O(1) 1.960(4) yes
Ru(1) O(2) 1.955(5) yes
Ru(1) N(1) 1.609(6) yes
Ru(1) N(2) 1.991(5) yes
Ru(1) N(3) 1.992(6) yes
Cl(1) C(10) 1.742(8) yes
Cl(2) C(11) 1.722(8) yes
Cl(3) C(37) 1.75(1) yes
Cl(4) C(37) 1.71(1) yes
Cl(5) C(37) 1.75(1) yes
O(1) C(1) 1.348(8) yes
O(2) C(20) 1.357(9) yes
O(3) C(7) 1.224(8) yes
O(4) C(14) 1.231(8) yes
N(2) C(7) 1.399(9) yes
N(2) C(8) 1.434(8) yes
N(3) C(13) 1.419(8) yes
N(3) C(14) 1.382(9) yes
N(4) C(21) 1.53(1) yes
N(4) C(25) 1.513(10) yes
N(4) C(29) 1.52(1) yes
N(4) C(33) 1.521(9) yes
C(1) C(2) 1.413(10) yes
C(1) C(6) 1.402(9) yes
C(2) C(3) 1.36(1) yes
C(3) C(4) 1.41(1) yes
C(4) C(5) 1.36(1) yes
C(5) C(6) 1.40(1) yes
C(6) C(7) 1.486(10) yes
C(8) C(9) 1.395(9) yes
C(8) C(13) 1.402(10) yes
C(9) C(10) 1.39(1) yes
C(10) C(11) 1.37(1) yes
C(11) C(12) 1.37(1) yes
C(12) C(13) 1.41(1) yes
C(14) C(15) 1.471(10) yes
C(15) C(16) 1.41(1) yes
C(15) C(20) 1.40(1) yes
C(16) C(17) 1.38(1) yes
C(17) C(18) 1.38(1) yes
C(18) C(19) 1.35(1) yes
C(19) C(20) 1.41(1) yes
C(21) C(22) 1.51(1) yes
C(22) C(23) 1.50(1) yes
C(23) C(24) 1.50(2) yes
C(25) C(26) 1.52(1) yes
C(26) C(27) 1.58(1) yes
C(27) C(28) 1.22(3) yes
C(27) C(28') 1.34(4) yes
C(28) C(28') 1.54(4) yes
C(29) C(30) 1.51(1) yes
C(30) C(31) 1.55(2) yes
C(31) C(32) 1.34(2) yes
C(33) C(34) 1.50(1) yes
C(34) C(35) 1.57(1) yes
C(35) C(36) 1.39(2) yes
C(35) C(36') 1.30(3) yes
